data_7010525
loop_
_publ_author_name
'Farrar, David H.'
'Grachova, Elena V.'
'Lough, Alan'
'Patirana, Charles'
'Po\"e, Anthony J.'
'Tunik, Sergey P.'

_publ_section_title
;
 Ligand effects on the structures of Rh6(CO)15L clusters
;
_journal_issue 13
_journal_name_full 'Journal of the Chemical Society, Dalton Transactions'
_journal_page_first 2015
_journal_paper_doi 10.1039/b010109p
_journal_year 2001
_chemical_formula_sum 'C23 H14 O15 Rh6'
_chemical_formula_weight 1147.80
_chemical_name_common '9  Rh6(CO)15(C8H14)'
_chemical_name_systematic
; 
? 
;
_space_group_IT_number 2
_symmetry_cell_setting triclinic
_symmetry_space_group_name_Hall '-P 1'
_symmetry_space_group_name_H-M 'P -1'
_atom_sites_solution_hydrogens geom
_atom_sites_solution_primary direct
_atom_sites_solution_secondary difmap
_audit_creation_method SHELXL
_cell_angle_alpha 103.07(2)
_cell_angle_beta 94.50(3)
_cell_angle_gamma 98.62(3)
_cell_formula_units_Z 2
_cell_length_a 9.466(2)
_cell_length_b 9.832(3)
_cell_length_c 16.608(4)
_cell_measurement_reflns_used 33
_cell_measurement_temperature 173(2)
_cell_measurement_theta_max 9.92
_cell_measurement_theta_min 0.44
_cell_volume 1478.5(7)
_computing_cell_refinement 'Siemens XSCANS'
_computing_data_collection 'Siemens XSCANS'
_computing_data_reduction 'Siemens SHELXTL'
_computing_molecular_graphics 'Siemens SHELXTL'
_computing_publication_material 'Siemens SHELXTL'
_computing_structure_refinement 'SHELXL-93 (Sheldrick, 1993)'
_computing_structure_solution 'SHELXS-86 (Sheldrick, 1990)'
_diffrn_ambient_temperature 173(2)
_diffrn_measurement_device 'Siemens P4'
_diffrn_measurement_method '\w scans'
_diffrn_radiation_monochromator graphite
_diffrn_radiation_source 'fine-focus sealed tube'
_diffrn_radiation_type MoK\a
_diffrn_radiation_wavelength 0.71073
_diffrn_reflns_av_R_equivalents 0.0620
_diffrn_reflns_av_sigmaI/netI 0.1353
_diffrn_reflns_limit_h_max 12
_diffrn_reflns_limit_h_min 0
_diffrn_reflns_limit_k_max 12
_diffrn_reflns_limit_k_min -12
_diffrn_reflns_limit_l_max 21
_diffrn_reflns_limit_l_min -21
_diffrn_reflns_number 6809
_diffrn_reflns_theta_max 27.00
_diffrn_reflns_theta_min 2.54
_diffrn_standards_decay_% 13.93
_diffrn_standards_interval_count 97
_diffrn_standards_number 3
_exptl_absorpt_coefficient_mu 3.341
_exptl_absorpt_correction_T_max 0.782
_exptl_absorpt_correction_T_min 0.382
_exptl_absorpt_correction_type psi-scan
_exptl_crystal_colour red
_exptl_crystal_density_diffrn 2.578
_exptl_crystal_density_meas ?
_exptl_crystal_description prism
_exptl_crystal_F_000 1084
_exptl_crystal_size_max 0.40
_exptl_crystal_size_mid 0.06
_exptl_crystal_size_min 0.03
_refine_diff_density_max 1.340
_refine_diff_density_min -1.997
_refine_diff_density_rms 0.284
_refine_ls_extinction_method none
_refine_ls_goodness_of_fit_all 0.885
_refine_ls_goodness_of_fit_ref 1.050
_refine_ls_hydrogen_treatment constr
_refine_ls_matrix_type full
_refine_ls_number_parameters 399
_refine_ls_number_reflns 6411
_refine_ls_number_restraints 0
_refine_ls_restrained_S_all 0.885
_refine_ls_restrained_S_obs 1.050
_refine_ls_R_factor_all 0.1318
_refine_ls_R_factor_gt 0.0579
_refine_ls_shift/esd_mean 0.000
_refine_ls_shift/su_max -0.004
_refine_ls_structure_factor_coef Fsqd
_refine_ls_weighting_details 'w==1/[\s^2^(Fo^2^)+(0.0700P)^2^] where P==(Fo^2^+2Fc^2^)/3'
_refine_ls_weighting_scheme calc
_refine_ls_wR_factor_all 0.1579
_refine_ls_wR_factor_ref 0.1300
_reflns_number_gt 3257
_reflns_number_total 6411
_reflns_threshold_expression >2sigma(I)
_cod_data_source_file b010109p.txt
_cod_data_source_block s9612
_cod_depositor_comments
;
The following automatic conversions were performed:
'_symmetry_cell_setting' value 'Triclinic' changed to 'triclinic'
according to '/home/saulius/struct/CIF-dictionaries/cif_core.dic'
dictionary named 'cif_core.dic' version 2.4.1 from 2010-06-29.

Automatic conversion script
Id: cif_fix_enum 1527 2010-12-29 10:47:43Z saulius 

The following automatic conversions were performed:

'_refine_ls_weighting_scheme' value 'calc
w==1/[\s^2^(Fo^2^)+(0.0700P)^2^] where P==(Fo^2^+2Fc^2^)/3' was
changed to 'calc'. New tag '_refine_ls_weighting_details' was
created. The value of the new tag was set to
'w==1/[\s^2^(Fo^2^)+(0.0700P)^2^] where P==(Fo^2^+2Fc^2^)/3'.

Automatic conversion script
Id: cif_fix_values 3143 2015-03-26 13:38:13Z robertas 
;
_cod_original_sg_symbol_H-M P-1
_cod_database_code 7010525

loop_
_symmetry_equiv_pos_as_xyz
'x, y, z'
'-x, -y, -z'

loop_
_atom_site_aniso_label
_atom_site_aniso_U_11
_atom_site_aniso_U_22
_atom_site_aniso_U_33
_atom_site_aniso_U_23
_atom_site_aniso_U_13
_atom_site_aniso_U_12
Rh10 0.0204(5) 0.0183(5) 0.0193(6) 0.0030(4) 0.0030(5) 0.0031(4)
Rh20 0.0203(5) 0.0187(5) 0.0222(6) 0.0046(5) 0.0000(5) 0.0052(4)
Rh21 0.0230(6) 0.0184(5) 0.0190(6) 0.0026(5) -0.0006(5) 0.0021(5)
Rh30 0.0196(5) 0.0234(6) 0.0169(6) 0.0022(5) 0.0005(4) 0.0041(4)
Rh31 0.0217(6) 0.0182(6) 0.0230(6) 0.0050(5) 0.0014(5) 0.0043(5)
Rh40 0.0204(6) 0.0233(6) 0.0218(6) 0.0068(5) 0.0018(5) 0.0024(5)
C1 0.037(9) 0.043(10) 0.044(10) 0.030(8) 0.013(8) 0.014(8)
C2 0.034(8) 0.031(8) 0.023(8) 0.006(6) 0.001(7) -0.001(7)
C3 0.046(10) 0.051(11) 0.042(11) -0.005(9) 0.021(9) 0.009(9)
C4 0.121(21) 0.069(15) 0.025(10) 0.009(10) 0.026(12) 0.007(14)
C5 0.118(23) 0.062(16) 0.116(23) 0.001(15) 0.079(19) 0.015(16)
C6 0.164(32) 0.062(18) 0.116(26) 0.013(17) -0.022(24) 0.021(20)
C7 0.049(12) 0.061(13) 0.094(18) 0.035(13) 0.022(12) 0.017(10)
C8 0.055(11) 0.027(8) 0.037(10) 0.001(7) 0.018(8) 0.007(8)
C10 0.027(7) 0.034(8) 0.018(7) 0.000(6) 0.006(6) 0.018(6)
O10 0.029(6) 0.023(5) 0.032(6) 0.006(5) 0.008(5) 0.001(4)
C11 0.024(7) 0.026(7) 0.023(8) 0.009(6) -0.001(6) -0.006(6)
O11 0.035(6) 0.026(5) 0.028(6) 0.004(5) 0.013(5) 0.001(5)
C20 0.027(8) 0.038(8) 0.018(7) 0.013(6) -0.002(6) 0.009(6)
O20 0.021(5) 0.032(6) 0.029(6) 0.014(5) -0.001(4) -0.007(4)
C30 0.027(7) 0.015(6) 0.028(8) -0.003(6) -0.006(6) 0.008(6)
O30 0.038(6) 0.047(7) 0.023(6) 0.021(5) -0.008(5) 0.004(5)
C40 0.020(7) 0.034(8) 0.030(8) -0.005(7) 0.004(6) 0.003(6)
O40 0.026(6) 0.055(8) 0.046(7) 0.001(6) -0.006(5) 0.009(5)
C50 0.018(6) 0.034(8) 0.029(8) 0.003(7) -0.005(6) 0.006(6)
O50 0.071(9) 0.038(7) 0.044(8) 0.017(6) -0.018(7) 0.003(6)
C51 0.038(9) 0.046(10) 0.027(9) 0.014(8) 0.003(7) 0.011(8)
O51 0.066(9) 0.062(9) 0.034(7) 0.022(6) -0.013(6) -0.005(7)
C60 0.025(7) 0.038(9) 0.020(7) 0.005(7) -0.001(6) 0.004(7)
O60 0.040(6) 0.050(7) 0.038(7) -0.013(6) 0.014(5) 0.024(6)
C61 0.041(9) 0.027(8) 0.026(8) -0.001(7) 0.000(7) -0.001(7)
O61 0.075(10) 0.035(7) 0.049(8) -0.001(6) 0.012(7) -0.020(7)
C70 0.028(7) 0.013(6) 0.025(8) -0.005(6) 0.006(6) 0.000(6)
O70 0.022(5) 0.039(6) 0.030(6) -0.005(5) -0.006(5) 0.002(5)
C71 0.035(8) 0.035(8) 0.013(7) -0.007(6) -0.001(6) 0.009(7)
O71 0.033(6) 0.076(9) 0.040(7) 0.001(6) -0.003(5) 0.033(6)
C80 0.026(7) 0.031(8) 0.019(7) 0.009(6) 0.011(6) 0.001(6)
O80 0.038(6) 0.051(7) 0.031(6) -0.007(6) 0.011(5) 0.005(6)
C81 0.052(10) 0.035(9) 0.018(8) 0.016(7) 0.002(7) 0.014(8)
O81 0.065(9) 0.013(6) 0.099(11) 0.014(6) -0.021(8) -0.002(6)
C90 0.028(8) 0.032(8) 0.023(8) 0.007(6) 0.002(6) 0.008(6)
O90 0.044(7) 0.043(7) 0.044(7) 0.000(6) 0.022(6) 0.006(6)
C91 0.017(7) 0.038(9) 0.035(9) 0.004(7) 0.002(6) 0.008(6)
O91 0.054(8) 0.038(7) 0.047(8) 0.016(6) 0.005(6) -0.022(6)

loop_
_atom_site_label
_atom_site_type_symbol
_atom_site_fract_x
_atom_site_fract_y
_atom_site_fract_z
_atom_site_U_iso_or_equiv
_atom_site_thermal_displace_type
_atom_site_occupancy
_atom_site_calc_flag
_atom_site_refinement_flags
_atom_site_disorder_group
Rh10 Rh 0.53463(11) -0.23143(11) 0.25047(7) 0.0195(3) Uani 1 d . .
Rh20 Rh 0.80905(12) -0.28658(11) 0.21685(7) 0.0204(3) Uani 1 d . .
Rh21 Rh 0.78612(12) -0.03444(11) 0.31825(7) 0.0208(3) Uani 1 d . .
Rh30 Rh 0.61881(11) -0.24013(12) 0.09425(7) 0.0205(3) Uani 1 d . .
Rh31 Rh 0.59645(12) 0.01631(11) 0.19816(7) 0.0210(3) Uani 1 d . .
Rh40 Rh 0.86236(12) -0.04327(12) 0.15990(7) 0.0218(3) Uani 1 d . .
C1 C 0.4837(17) -0.4046(17) 0.3248(10) 0.037(4) Uani 1 d . .
H1A H 0.5709(17) -0.4373(17) 0.3464(10) 0.179(95) Uiso 1 calc R .
C2 C 0.4621(17) -0.2784(16) 0.3707(9) 0.031(3) Uani 1 d . .
H2A H 0.5377(17) -0.2382(16) 0.4193(9) 0.179(95) Uiso 1 calc R .
C3 C 0.3128(19) -0.2452(20) 0.3907(11) 0.048(5) Uani 1 d . .
H3A H 0.3163(19) -0.1415(20) 0.4010(11) 0.134(32) Uiso 1 calc R .
H3B H 0.2421(19) -0.2907(20) 0.3412(11) 0.134(32) Uiso 1 calc R .
C4 C 0.2590(28) -0.2944(23) 0.4659(11) 0.072(7) Uani 1 d . .
H4A H 0.1781(28) -0.2462(23) 0.4837(11) 0.134(32) Uiso 1 calc R .
H4B H 0.3374(28) -0.2662(23) 0.5126(11) 0.134(32) Uiso 1 calc R .
C5 C 0.2088(31) -0.4556(26) 0.4468(18) 0.099(10) Uani 1 d . .
H5A H 0.1552(31) -0.4734(26) 0.4933(18) 0.134(32) Uiso 1 calc R .
H5B H 0.1373(31) -0.4799(26) 0.3968(18) 0.134(32) Uiso 1 calc R .
C6 C 0.2987(38) -0.5553(29) 0.4336(20) 0.118(12) Uani 1 d . .
H6A H 0.2565(38) -0.6347(29) 0.4566(20) 0.134(32) Uiso 1 calc R .
H6B H 0.3912(38) -0.5115(29) 0.4683(20) 0.134(32) Uiso 1 calc R .
C7 C 0.3358(22) -0.6221(23) 0.3455(15) 0.063(6) Uani 1 d . .
H7A H 0.2566(22) -0.7009(23) 0.3184(15) 0.134(32) Uiso 1 calc R .
H7B H 0.4235(22) -0.6639(23) 0.3522(15) 0.134(32) Uiso 1 calc R .
C8 C 0.3612(19) -0.5232(16) 0.2853(10) 0.040(4) Uani 1 d . .
H8A H 0.3847(19) -0.5772(16) 0.2316(10) 0.134(32) Uiso 1 calc R .
H8B H 0.2730(19) -0.4841(16) 0.2745(10) 0.134(32) Uiso 1 calc R .
C10 C 0.5946(15) -0.4064(16) 0.1645(8) 0.026(3) Uani 1 d . .
O10 O 0.5525(10) -0.5283(10) 0.1395(6) 0.028(2) Uani 1 d . .
C11 C 0.5564(15) -0.0177(15) 0.3236(9) 0.025(3) Uani 1 d . .
O11 O 0.4977(11) 0.0507(10) 0.3744(6) 0.030(2) Uani 1 d . .
C20 C 0.9766(15) -0.0979(16) 0.2636(8) 0.027(3) Uani 1 d . .
O20 O 1.0951(10) -0.0801(10) 0.2907(6) 0.028(2) Uani 1 d . .
C30 C 0.6711(15) -0.0266(13) 0.0766(9) 0.025(3) Uani 1 d . .
O30 O 0.6617(11) 0.0191(12) 0.0192(6) 0.035(3) Uani 1 d . .
C40 C 0.3435(15) -0.2620(16) 0.2058(9) 0.031(4) Uani 1 d . .
O40 O 0.2270(11) -0.2846(13) 0.1756(7) 0.045(3) Uani 1 d . .
C50 C 0.8505(15) -0.3677(16) 0.3079(9) 0.028(3) Uani 1 d . .
O50 O 0.8808(14) -0.4096(12) 0.3647(7) 0.052(3) Uani 1 d . .
C51 C 0.8171(17) -0.0841(18) 0.4229(10) 0.036(4) Uani 1 d . .
O51 O 0.8398(14) -0.1062(14) 0.4858(7) 0.055(4) Uani 1 d . .
C60 C 0.9097(15) -0.4073(16) 0.1417(9) 0.028(3) Uani 1 d . .
O60 O 0.9584(12) -0.4837(12) 0.0960(7) 0.044(3) Uani 1 d . .
C61 C 0.8771(17) 0.1574(16) 0.3603(9) 0.034(4) Uani 1 d . .
O61 O 0.9445(15) 0.2704(13) 0.3796(8) 0.058(4) Uani 1 d . .
C70 C 0.4293(15) -0.2863(13) 0.0353(9) 0.024(3) Uani 1 d . .
O70 O 0.3172(10) -0.3141(11) -0.0004(6) 0.033(3) Uani 1 d . .
C71 C 0.4012(16) 0.0374(16) 0.1704(9) 0.030(3) Uani 1 d . .
O71 O 0.2870(12) 0.0569(14) 0.1588(7) 0.050(3) Uani 1 d . .
C80 C 0.7033(15) -0.3325(15) 0.0013(9) 0.025(3) Uani 1 d . .
O80 O 0.7542(12) -0.3868(12) -0.0534(7) 0.043(3) Uani 1 d . .
C81 C 0.6629(18) 0.2157(16) 0.2264(9) 0.033(4) Uani 1 d . .
O81 O 0.7049(14) 0.3315(11) 0.2470(9) 0.062(4) Uani 1 d . .
C90 C 0.9776(15) -0.1134(16) 0.0759(9) 0.027(3) Uani 1 d . .
O90 O 1.0429(12) -0.1584(12) 0.0249(7) 0.045(3) Uani 1 d . .
C91 C 0.9586(15) 0.1453(17) 0.1755(10) 0.031(4) Uani 1 d . .
O91 O 1.0178(13) 0.2586(12) 0.1858(8) 0.049(3) Uani 1 d . .

loop_
_atom_type_symbol
_atom_type_description
_atom_type_scat_dispersion_real
_atom_type_scat_dispersion_imag
_atom_type_scat_source
C C 0.0033 0.0016 'International Tables Vol C Tables 4.2.6.8 and 6.1.1.4'
H H 0.0000 0.0000 'International Tables Vol C Tables 4.2.6.8 and 6.1.1.4'
O O 0.0106 0.0060 'International Tables Vol C Tables 4.2.6.8 and 6.1.1.4'
Rh Rh -1.1178 0.9187 'International Tables Vol C Tables 4.2.6.8 and 6.1.1.4'

loop_
_geom_angle_atom_site_label_1
_geom_angle_atom_site_label_2
_geom_angle_atom_site_label_3
_geom_angle
_geom_angle_site_symmetry_1
_geom_angle_site_symmetry_3
_geom_angle_publ_flag
C40 Rh10 C11 100.2(6) . . ?
C40 Rh10 C10 96.4(6) . . ?
C11 Rh10 C10 156.5(6) . . ?
C40 Rh10 C2 89.4(6) . . ?
C11 Rh10 C2 81.1(5) . . ?
C10 Rh10 C2 115.6(6) . . ?
C40 Rh10 C1 90.9(7) . . ?
C11 Rh10 C1 114.3(6) . . ?
C10 Rh10 C1 81.6(6) . . ?
C2 Rh10 C1 34.1(5) . . ?
C40 Rh10 Rh30 89.9(5) . . ?
C11 Rh10 Rh30 111.7(4) . . ?
C10 Rh10 Rh30 51.7(4) . . ?
C2 Rh10 Rh30 167.0(4) . . ?
C1 Rh10 Rh30 133.0(4) . . ?
C40 Rh10 Rh31 92.2(5) . . ?
C11 Rh10 Rh31 52.3(4) . . ?
C10 Rh10 Rh31 110.9(4) . . ?
C2 Rh10 Rh31 133.0(4) . . ?
C1 Rh10 Rh31 166.7(4) . . ?
Rh30 Rh10 Rh31 60.00(5) . . ?
C40 Rh10 Rh20 144.0(4) . . ?
C11 Rh10 Rh20 108.5(4) . . ?
C10 Rh10 Rh20 50.4(4) . . ?
C2 Rh10 Rh20 115.7(4) . . ?
C1 Rh10 Rh20 96.4(4) . . ?
Rh30 Rh10 Rh20 59.76(5) . . ?
Rh31 Rh10 Rh20 88.61(5) . . ?
C40 Rh10 Rh21 147.4(5) . . ?
C11 Rh10 Rh21 50.9(4) . . ?
C10 Rh10 Rh21 107.9(4) . . ?
C2 Rh10 Rh21 98.8(4) . . ?
C1 Rh10 Rh21 113.4(4) . . ?
Rh30 Rh10 Rh21 88.65(5) . . ?
Rh31 Rh10 Rh21 59.30(4) . . ?
Rh20 Rh10 Rh21 57.78(4) . . ?
C50 Rh20 C60 94.3(6) . . ?
C50 Rh20 C10 101.5(6) . . ?
C60 Rh20 C10 94.6(5) . . ?
C50 Rh20 C20 94.3(6) . . ?
C60 Rh20 C20 101.1(6) . . ?
C10 Rh20 C20 156.8(5) . . ?
C50 Rh20 Rh21 92.9(4) . . ?
C60 Rh20 Rh21 152.3(5) . . ?
C10 Rh20 Rh21 110.0(3) . . ?
C20 Rh20 Rh21 51.7(4) . . ?
C50 Rh20 Rh40 143.9(4) . . ?
C60 Rh20 Rh40 99.6(5) . . ?
C10 Rh20 Rh40 110.3(4) . . ?
C20 Rh20 Rh40 50.5(3) . . ?
Rh21 Rh20 Rh40 60.76(5) . . ?
C50 Rh20 Rh30 151.5(4) . . ?
C60 Rh20 Rh30 95.8(4) . . ?
C10 Rh20 Rh30 51.2(4) . . ?
C20 Rh20 Rh30 109.7(3) . . ?
Rh21 Rh20 Rh30 90.39(5) . . ?
Rh40 Rh20 Rh30 59.63(5) . . ?
C50 Rh20 Rh10 98.0(4) . . ?
C60 Rh20 Rh10 143.4(4) . . ?
C10 Rh20 Rh10 49.1(3) . . ?
C20 Rh20 Rh10 112.2(4) . . ?
Rh21 Rh20 Rh10 61.21(5) . . ?
Rh40 Rh20 Rh10 90.39(5) . . ?
Rh30 Rh20 Rh10 59.32(4) . . ?
C61 Rh21 C51 94.3(7) . . ?
C61 Rh21 C20 93.3(6) . . ?
C51 Rh21 C20 99.1(6) . . ?
C61 Rh21 C11 101.8(6) . . ?
C51 Rh21 C11 96.6(6) . . ?
C20 Rh21 C11 157.3(5) . . ?
C61 Rh21 Rh20 144.5(5) . . ?
C51 Rh21 Rh20 98.1(5) . . ?
C20 Rh21 Rh20 51.9(4) . . ?
C11 Rh21 Rh20 109.7(4) . . ?
C61 Rh21 Rh31 96.0(5) . . ?
C51 Rh21 Rh31 148.4(5) . . ?
C20 Rh21 Rh31 110.0(3) . . ?
C11 Rh21 Rh31 52.0(4) . . ?
Rh20 Rh21 Rh31 90.64(5) . . ?
C61 Rh21 Rh40 93.2(5) . . ?
C51 Rh21 Rh40 148.9(5) . . ?
C20 Rh21 Rh40 50.3(3) . . ?
C11 Rh21 Rh40 111.2(4) . . ?
Rh20 Rh21 Rh40 60.44(5) . . ?
Rh31 Rh21 Rh40 59.89(5) . . ?
C61 Rh21 Rh10 148.9(5) . . ?
C51 Rh21 Rh10 98.6(5) . . ?
C20 Rh21 Rh10 112.2(4) . . ?
C11 Rh21 Rh10 48.9(4) . . ?
Rh20 Rh21 Rh10 61.01(5) . . ?
Rh31 Rh21 Rh10 59.52(5) . . ?
Rh40 Rh21 Rh10 90.10(5) . . ?
C80 Rh30 C70 93.4(6) . . ?
C80 Rh30 C30 96.8(6) . . ?
C70 Rh30 C30 97.2(5) . . ?
C80 Rh30 C10 100.5(5) . . ?
C70 Rh30 C10 97.4(6) . . ?
C30 Rh30 C10 156.6(5) . . ?
C80 Rh30 Rh40 94.4(4) . . ?
C70 Rh30 Rh40 149.5(4) . . ?
C30 Rh30 Rh40 52.5(3) . . ?
C10 Rh30 Rh40 110.1(4) . . ?
C80 Rh30 Rh10 149.7(4) . . ?
C70 Rh30 Rh10 96.4(4) . . ?
C30 Rh30 Rh10 110.3(4) . . ?
C10 Rh30 Rh10 49.8(3) . . ?
Rh40 Rh30 Rh10 91.51(5) . . ?
C80 Rh30 Rh31 145.9(4) . . ?
C70 Rh30 Rh31 99.0(4) . . ?
C30 Rh30 Rh31 50.3(4) . . ?
C10 Rh30 Rh31 109.1(3) . . ?
Rh40 Rh30 Rh31 60.05(5) . . ?
Rh10 Rh30 Rh31 60.07(5) . . ?
C80 Rh30 Rh20 97.0(4) . . ?
C70 Rh30 Rh20 147.7(4) . . ?
C30 Rh30 Rh20 111.7(3) . . ?
C10 Rh30 Rh20 50.7(4) . . ?
Rh40 Rh30 Rh20 59.93(5) . . ?
Rh10 Rh30 Rh20 60.91(5) . . ?
Rh31 Rh30 Rh20 89.30(5) . . ?
C81 Rh31 C71 92.7(7) . . ?
C81 Rh31 C30 96.7(6) . . ?
C71 Rh31 C30 101.4(5) . . ?
C81 Rh31 C11 100.2(6) . . ?
C71 Rh31 C11 93.4(6) . . ?
C30 Rh31 C11 157.0(5) . . ?
C81 Rh31 Rh21 94.3(4) . . ?
C71 Rh31 Rh21 144.7(5) . . ?
C30 Rh31 Rh21 112.1(3) . . ?
C11 Rh31 Rh21 51.3(4) . . ?
C81 Rh31 Rh40 92.9(5) . . ?
C71 Rh31 Rh40 153.7(4) . . ?
C30 Rh31 Rh40 52.5(3) . . ?
C11 Rh31 Rh40 110.8(4) . . ?
Rh21 Rh31 Rh40 60.23(5) . . ?
C81 Rh31 Rh30 145.5(5) . . ?
C71 Rh31 Rh30 103.6(4) . . ?
C30 Rh31 Rh30 50.6(3) . . ?
C11 Rh31 Rh30 108.8(4) . . ?
Rh21 Rh31 Rh30 89.67(5) . . ?
Rh40 Rh31 Rh30 59.76(5) . . ?
C81 Rh31 Rh10 148.4(4) . . ?
C71 Rh31 Rh10 97.3(5) . . ?
C30 Rh31 Rh10 110.4(3) . . ?
C11 Rh31 Rh10 49.5(4) . . ?
Rh21 Rh31 Rh10 61.18(5) . . ?
Rh40 Rh31 Rh10 91.25(5) . . ?
Rh30 Rh31 Rh10 59.93(5) . . ?
C91 Rh40 C90 92.4(6) . . ?
C91 Rh40 C20 98.8(6) . . ?
C90 Rh40 C20 98.1(6) . . ?
C91 Rh40 C30 97.0(5) . . ?
C90 Rh40 C30 98.3(5) . . ?
C20 Rh40 C30 156.7(6) . . ?
C91 Rh40 Rh30 147.2(4) . . ?
C90 Rh40 Rh30 95.7(4) . . ?
C20 Rh40 Rh30 111.4(4) . . ?
C30 Rh40 Rh30 50.4(4) . . ?
C91 Rh40 Rh31 97.9(4) . . ?
C90 Rh40 Rh31 147.5(4) . . ?
C20 Rh40 Rh31 110.5(4) . . ?
C30 Rh40 Rh31 50.0(4) . . ?
Rh30 Rh40 Rh31 60.19(5) . . ?
C91 Rh40 Rh20 149.6(5) . . ?
C90 Rh40 Rh20 96.8(5) . . ?
C20 Rh40 Rh20 51.3(4) . . ?
C30 Rh40 Rh20 110.1(4) . . ?
Rh30 Rh40 Rh20 60.44(5) . . ?
Rh31 Rh40 Rh20 89.68(6) . . ?
C91 Rh40 Rh21 100.0(5) . . ?
C90 Rh40 Rh21 147.9(4) . . ?
C20 Rh40 Rh21 50.9(4) . . ?
C30 Rh40 Rh21 109.3(4) . . ?
Rh30 Rh40 Rh21 89.73(6) . . ?
Rh31 Rh40 Rh21 59.88(5) . . ?
Rh20 Rh40 Rh21 58.80(5) . . ?
C2 C1 C8 122.2(14) . . ?
C2 C1 Rh10 70.8(9) . . ?
C8 C1 Rh10 115.6(11) . . ?
C1 C2 C3 123.7(14) . . ?
C1 C2 Rh10 75.1(9) . . ?
C3 C2 Rh10 116.0(11) . . ?
C4 C3 C2 114.9(17) . . ?
C3 C4 C5 112.6(17) . . ?
C6 C5 C4 124.9(27) . . ?
C5 C6 C7 122.3(26) . . ?
C6 C7 C8 117.4(18) . . ?
C1 C8 C7 108.6(15) . . ?
O10 C10 Rh10 137.3(12) . . ?
O10 C10 Rh20 131.6(10) . . ?
Rh10 C10 Rh20 80.4(5) . . ?
O10 C10 Rh30 128.7(10) . . ?
Rh10 C10 Rh30 78.5(5) . . ?
Rh20 C10 Rh30 78.1(5) . . ?
O11 C11 Rh10 139.4(11) . . ?
O11 C11 Rh21 131.3(10) . . ?
Rh10 C11 Rh21 80.2(5) . . ?
O11 C11 Rh31 127.7(11) . . ?
Rh10 C11 Rh31 78.2(5) . . ?
Rh21 C11 Rh31 76.6(5) . . ?
O20 C20 Rh40 134.6(12) . . ?
O20 C20 Rh21 131.8(11) . . ?
Rh40 C20 Rh21 78.7(4) . . ?
O20 C20 Rh20 134.1(11) . . ?
Rh40 C20 Rh20 78.3(4) . . ?
Rh21 C20 Rh20 76.3(5) . . ?
O30 C30 Rh31 135.7(11) . . ?
O30 C30 Rh30 132.8(11) . . ?
Rh31 C30 Rh30 79.1(5) . . ?
O30 C30 Rh40 131.8(12) . . ?
Rh31 C30 Rh40 77.5(5) . . ?
Rh30 C30 Rh40 77.1(4) . . ?
O40 C40 Rh10 177.3(13) . . ?
O50 C50 Rh20 176.2(13) . . ?
O51 C51 Rh21 176.3(15) . . ?
O60 C60 Rh20 174.8(13) . . ?
O61 C61 Rh21 172.0(15) . . ?
O70 C70 Rh30 179.4(13) . . ?
O71 C71 Rh31 175.4(12) . . ?
O80 C80 Rh30 179.5(12) . . ?
O81 C81 Rh31 176.2(13) . . ?
O90 C90 Rh40 177.9(14) . . ?
O91 C91 Rh40 179.0(12) . . ?

loop_
_geom_bond_atom_site_label_1
_geom_bond_atom_site_label_2
_geom_bond_distance
_geom_bond_site_symmetry_2
_geom_bond_publ_flag
Rh10 C40 1.855(14) . ?
Rh10 C11 2.147(14) . ?
Rh10 C10 2.151(13) . ?
Rh10 C2 2.28(2) . ?
Rh10 C1 2.335(15) . ?
Rh10 Rh30 2.760(2) . ?
Rh10 Rh31 2.764(2) . ?
Rh10 Rh20 2.805(2) . ?
Rh10 Rh21 2.810(2) . ?
Rh20 C50 1.90(2) . ?
Rh20 C60 1.931(15) . ?
Rh20 C10 2.192(15) . ?
Rh20 C20 2.198(15) . ?
Rh20 Rh21 2.713(2) . ?
Rh20 Rh40 2.759(2) . ?
Rh20 Rh30 2.773(2) . ?
Rh21 C61 1.900(15) . ?
Rh21 C51 1.92(2) . ?
Rh21 C20 2.191(15) . ?
Rh21 C11 2.213(14) . ?
Rh21 Rh31 2.758(2) . ?
Rh21 Rh40 2.767(2) . ?
Rh30 C80 1.905(14) . ?
Rh30 C70 1.913(14) . ?
Rh30 C30 2.175(14) . ?
Rh30 C10 2.209(15) . ?
Rh30 Rh40 2.750(2) . ?
Rh30 Rh31 2.762(2) . ?
Rh31 C81 1.90(2) . ?
Rh31 C71 1.923(15) . ?
Rh31 C30 2.16(2) . ?
Rh31 C11 2.235(14) . ?
Rh31 Rh40 2.758(2) . ?
Rh40 C91 1.89(2) . ?
Rh40 C90 1.91(2) . ?
Rh40 C20 2.173(13) . ?
Rh40 C30 2.240(13) . ?
C1 C2 1.36(2) . ?
C1 C8 1.50(2) . ?
C2 C3 1.54(2) . ?
C3 C4 1.53(2) . ?
C4 C5 1.54(3) . ?
C5 C6 1.38(3) . ?
C6 C7 1.55(4) . ?
C7 C8 1.55(2) . ?
C10 O10 1.17(2) . ?
C11 O11 1.18(2) . ?
C20 O20 1.15(2) . ?
C30 O30 1.14(2) . ?
C40 O40 1.14(2) . ?
C50 O50 1.14(2) . ?
C51 O51 1.13(2) . ?
C60 O60 1.12(2) . ?
C61 O61 1.16(2) . ?
C70 O70 1.14(2) . ?
C71 O71 1.13(2) . ?
C80 O80 1.13(2) . ?
C81 O81 1.11(2) . ?
C90 O90 1.14(2) . ?
C91 O91 1.14(2) . ?
